data_4034672
loop_
_publ_author_name
'Mahesh, S. K.'
'Nanubolu, Jagadeesh Babu'
'Sudhakar, Gangarajula'

_publ_section_title
;
 Tandem Addition/Electrocyclization/Benzylation of Alkyl Aryl-1,3-dienes
 and Aromatic Aldehydes: Access to Highly Substituted Indenes.
;
_journal_issue 12
_journal_name_full 'The Journal of organic chemistry'
_journal_page_first 7815
_journal_page_last 7828
_journal_paper_doi 10.1021/acs.joc.9b00679
_journal_volume 84
_journal_year 2019
_chemical_formula_moiety 'C28 H24 Cl4 O3'
_chemical_formula_sum 'C28 H24 Cl4 O3'
_chemical_formula_weight 550.27
_chemical_name_systematic
(&#x00C2;&#x00B1;)-(1S,3R,6R)-1,3-Bis(2,6-dichlorophenyl)-7,9-dimethoxy-5,6-dimethyl-1,3,4,6-tetrahydroindeno[7,1-cd]oxepine
_space_group_crystal_system triclinic
_space_group_IT_number 2
_space_group_name_Hall '-P 1'
_space_group_name_H-M_alt 'P -1'
_atom_sites_solution_hydrogens geom
_audit_creation_method SHELXL-2018/3
_cell_angle_alpha 81.863(2)
_cell_angle_beta 80.9818(17)
_cell_angle_gamma 65.5329(17)
_cell_formula_units_Z 2
_cell_length_a 7.8869(4)
_cell_length_b 9.3365(5)
_cell_length_c 19.4770(11)
_cell_measurement_reflns_used 6756
_cell_measurement_temperature 293(2)
_cell_measurement_theta_max 24.910
_cell_measurement_theta_min 2.406
_cell_volume 1284.59(12)
_computing_cell_refinement '<i>SAINT</i> (Bruker, 2016)'
_computing_data_collection '<i>APEX3</i> (Bruker, 2016)'
_computing_data_reduction 'Bruker SAINT'
_computing_structure_refinement 'SHELXL-2018/3 (Sheldrick, 2018)'
_computing_structure_solution '<i>SHELXT</i> (Sheldrick, 2015)'
_diffrn_ambient_temperature 293(2)
_diffrn_measured_fraction_theta_full 0.999
_diffrn_measured_fraction_theta_max 0.999
_diffrn_measurement_device_type 'Bruker D8 QUEST PHOTON-100'
_diffrn_measurement_method '\w and \f'
_diffrn_radiation_type MoK\a
_diffrn_radiation_wavelength 0.71073
_diffrn_reflns_av_R_equivalents 0.0803
_diffrn_reflns_av_unetI/netI 0.0645
_diffrn_reflns_Laue_measured_fraction_full 0.999
_diffrn_reflns_Laue_measured_fraction_max 0.999
_diffrn_reflns_limit_h_max 9
_diffrn_reflns_limit_h_min -8
_diffrn_reflns_limit_k_max 11
_diffrn_reflns_limit_k_min -11
_diffrn_reflns_limit_l_max 23
_diffrn_reflns_limit_l_min -23
_diffrn_reflns_number 26248
_diffrn_reflns_point_group_measured_fraction_full 0.999
_diffrn_reflns_point_group_measured_fraction_max 0.999
_diffrn_reflns_theta_full 25.242
_diffrn_reflns_theta_max 25.998
_diffrn_reflns_theta_min 2.125
_exptl_absorpt_coefficient_mu 0.490
_exptl_absorpt_correction_T_max 0.7461
_exptl_absorpt_correction_T_min 0.6656
_exptl_absorpt_correction_type multi-scan
_exptl_absorpt_process_details 'SADABS 2014/5'
_exptl_crystal_density_diffrn 1.423
_exptl_crystal_description block
_exptl_crystal_F_000 568
_exptl_crystal_size_max 0.320
_exptl_crystal_size_mid 0.310
_exptl_crystal_size_min 0.260
_refine_diff_density_max 0.433
_refine_diff_density_min -0.428
_refine_diff_density_rms 0.055
_refine_ls_extinction_method none
_refine_ls_goodness_of_fit_ref 1.024
_refine_ls_hydrogen_treatment constr
_refine_ls_matrix_type full
_refine_ls_number_parameters 320
_refine_ls_number_reflns 5059
_refine_ls_number_restraints 0
_refine_ls_restrained_S_all 1.024
_refine_ls_R_factor_all 0.1044
_refine_ls_R_factor_gt 0.0593
_refine_ls_shift/su_max 0.000
_refine_ls_shift/su_mean 0.000
_refine_ls_structure_factor_coef Fsqd
_refine_ls_weighting_details 'w=1/[\s^2^(Fo^2^)+(0.1000P)^2^] where P=(Fo^2^+2Fc^2^)/3'
_refine_ls_weighting_scheme calc
_refine_ls_wR_factor_gt 0.1451
_refine_ls_wR_factor_ref 0.1678
_reflns_Friedel_coverage 0.000
_reflns_number_gt 3333
_reflns_number_total 5059
_reflns_threshold_expression 'I > 2\s(I)'
_cod_data_source_file jo9b00679_si_002.cif
_cod_data_source_block KA319_0m
_cod_database_code 4034672
_shelx_shelxl_version_number 2018/3
_shelx_space_group_comment
;
The symmetry employed for this shelxl refinement is uniquely defined
by the following loop, which should always be used as a source of
symmetry information in preference to the above space-group names.
They are only intended as comments.
;
_shelx_estimated_absorpt_t_min 0.859
_shelx_estimated_absorpt_t_max 0.883

loop_
_space_group_symop_operation_xyz
'x, y, z'
'-x, -y, -z'

loop_
_atom_site_label
_atom_site_type_symbol
_atom_site_fract_x
_atom_site_fract_y
_atom_site_fract_z
_atom_site_U_iso_or_equiv
_atom_site_adp_type
_atom_site_occupancy
_atom_site_site_symmetry_order
_atom_site_calc_flag
_atom_site_refinement_flags_posn
_atom_site_refinement_flags_adp
C1 C 0.5503(4) 0.3647(4) 0.88987(17) 0.0403(8) Uani 1 1 d . .
C2 C 0.5664(4) 0.4927(4) 0.84699(18) 0.0421(8) Uani 1 1 d . .
H2 H 0.646293 0.536430 0.856200 0.051 Uiso 1 1 calc R U
C3 C 0.4631(4) 0.5536(4) 0.79096(16) 0.0333(7) Uani 1 1 d . .
C4 C 0.3449(4) 0.4888(3) 0.77319(15) 0.0292(7) Uani 1 1 d . .
C5 C 0.3418(4) 0.3533(3) 0.81396(15) 0.0304(7) Uani 1 1 d . .
C6 C 0.4386(4) 0.2970(4) 0.87365(16) 0.0346(7) Uani 1 1 d . .
C7 C 0.3903(4) 0.1658(4) 0.91313(17) 0.0399(8) Uani 1 1 d . .
H7 H 0.505252 0.070061 0.917680 0.048 Uiso 1 1 calc R U
C8 C 0.2742(5) 0.1421(4) 0.86523(17) 0.0403(8) Uani 1 1 d . .
C9 C 0.2477(4) 0.2475(4) 0.80876(16) 0.0345(7) Uani 1 1 d . .
C10 C 0.1557(5) 0.2461(4) 0.74684(16) 0.0410(8) Uani 1 1 d . .
H10A H 0.020745 0.288611 0.758406 0.049 Uiso 1 1 calc R U
H10B H 0.196519 0.138284 0.735247 0.049 Uiso 1 1 calc R U
C11 C 0.2059(4) 0.3439(3) 0.68455(15) 0.0318(7) Uani 1 1 d . .
H11 H 0.340526 0.317363 0.681779 0.038 Uiso 1 1 calc R U
C12 C 0.1657(4) 0.3172(3) 0.61468(15) 0.0299(7) Uani 1 1 d . .
C13 C -0.0126(4) 0.3641(4) 0.59441(16) 0.0350(7) Uani 1 1 d . .
C14 C -0.0416(5) 0.3364(4) 0.52958(18) 0.0458(9) Uani 1 1 d . .
H14 H -0.162797 0.368808 0.517967 0.055 Uiso 1 1 calc R U
C15 C 0.1096(5) 0.2610(4) 0.48296(18) 0.0498(9) Uani 1 1 d . .
H15 H 0.090943 0.243277 0.439486 0.060 Uiso 1 1 calc R U
C16 C 0.2864(5) 0.2124(4) 0.50040(18) 0.0508(9) Uani 1 1 d . .
H16 H 0.389057 0.161262 0.468996 0.061 Uiso 1 1 calc R U
C17 C 0.3128(5) 0.2394(4) 0.56490(18) 0.0432(8) Uani 1 1 d . .
C18 C 0.2295(4) 0.5754(3) 0.71349(15) 0.0283(7) Uani 1 1 d . .
H18 H 0.316285 0.575214 0.671512 0.034 Uiso 1 1 calc R U
C19 C 0.0967(4) 0.7457(3) 0.72345(15) 0.0292(7) Uani 1 1 d . .
C20 C -0.0265(4) 0.7946(4) 0.78387(17) 0.0372(8) Uani 1 1 d . .
C21 C -0.1561(5) 0.9474(5) 0.7898(2) 0.0548(11) Uani 1 1 d . .
H21 H -0.234686 0.974835 0.831032 0.066 Uiso 1 1 calc R U
C22 C -0.1686(5) 1.0583(5) 0.7350(3) 0.0652(12) Uani 1 1 d . .
H22 H -0.257431 1.161151 0.738686 0.078 Uiso 1 1 calc R U
C23 C -0.0527(5) 1.0199(4) 0.6751(3) 0.0587(11) Uani 1 1 d . .
H23 H -0.061567 1.095806 0.637740 0.070 Uiso 1 1 calc R U
C24 C 0.0808(5) 0.8645(4) 0.67006(18) 0.0414(8) Uani 1 1 d . .
C25 C 0.7591(6) 0.3647(6) 0.9672(2) 0.0702(12) Uani 1 1 d . .
H25A H 0.853639 0.362458 0.929273 0.105 Uiso 1 1 calc R U
H25B H 0.817711 0.304619 1.007605 0.105 Uiso 1 1 calc R U
H25C H 0.684888 0.472014 0.977654 0.105 Uiso 1 1 calc R U
C26 C 0.5850(5) 0.7546(4) 0.7566(2) 0.0539(10) Uani 1 1 d . .
H26A H 0.712278 0.678289 0.751585 0.081 Uiso 1 1 calc R U
H26B H 0.555081 0.791658 0.802284 0.081 Uiso 1 1 calc R U
H26C H 0.570129 0.841974 0.722041 0.081 Uiso 1 1 calc R U
C27 C 0.2873(5) 0.2080(5) 0.98573(18) 0.0553(10) Uani 1 1 d . .
H27A H 0.179366 0.305783 0.981566 0.083 Uiso 1 1 calc R U
H27B H 0.369755 0.218996 1.014089 0.083 Uiso 1 1 calc R U
H27C H 0.248384 0.125785 1.007039 0.083 Uiso 1 1 calc R U
C28 C 0.2009(6) 0.0151(5) 0.8819(2) 0.0604(11) Uani 1 1 d . .
H28A H 0.175681 -0.010694 0.839709 0.091 Uiso 1 1 calc R U
H28B H 0.087487 0.051763 0.913139 0.091 Uiso 1 1 calc R U
H28C H 0.292688 -0.077161 0.903704 0.091 Uiso 1 1 calc R U
O1 O 0.6419(3) 0.2983(3) 0.94817(13) 0.0585(7) Uani 1 1 d . .
O2 O 0.4627(3) 0.6834(3) 0.74741(12) 0.0447(6) Uani 1 1 d . .
O3 O 0.1087(3) 0.5063(2) 0.69870(10) 0.0313(5) Uani 1 1 d . .
Cl1 Cl 0.54505(14) 0.16877(17) 0.58368(6) 0.0850(4) Uani 1 1 d . .
Cl2 Cl -0.21191(12) 0.45893(11) 0.64973(5) 0.0500(3) Uani 1 1 d . .
Cl3 Cl -0.02799(13) 0.66095(12) 0.85579(5) 0.0600(3) Uani 1 1 d . .
Cl4 Cl 0.22864(15) 0.82659(13) 0.59265(5) 0.0652(3) Uani 1 1 d . .

loop_
_atom_site_aniso_label
_atom_site_aniso_U_11
_atom_site_aniso_U_22
_atom_site_aniso_U_33
_atom_site_aniso_U_23
_atom_site_aniso_U_13
_atom_site_aniso_U_12
C1 0.0309(16) 0.052(2) 0.0343(19) -0.0054(16) -0.0065(14) -0.0113(15)
C2 0.0293(17) 0.055(2) 0.049(2) -0.0150(18) -0.0065(15) -0.0196(16)
C3 0.0257(15) 0.0378(18) 0.0378(18) -0.0079(15) -0.0001(13) -0.0140(14)
C4 0.0221(14) 0.0366(17) 0.0288(16) -0.0107(14) 0.0015(12) -0.0106(13)
C5 0.0280(15) 0.0350(17) 0.0268(17) -0.0071(14) 0.0006(12) -0.0111(13)
C6 0.0313(16) 0.0355(18) 0.0326(18) -0.0045(14) -0.0044(13) -0.0083(14)
C7 0.0354(17) 0.0411(19) 0.0374(19) -0.0004(15) -0.0070(15) -0.0096(15)
C8 0.050(2) 0.0374(19) 0.0350(19) -0.0034(15) -0.0005(15) -0.0204(16)
C9 0.0383(17) 0.0354(18) 0.0320(18) -0.0057(14) -0.0022(14) -0.0166(14)
C10 0.058(2) 0.0379(19) 0.0354(19) -0.0026(15) -0.0100(16) -0.0266(17)
C11 0.0377(17) 0.0294(16) 0.0317(17) -0.0085(13) -0.0057(13) -0.0143(14)
C12 0.0426(17) 0.0261(16) 0.0281(16) -0.0047(13) -0.0043(13) -0.0200(14)
C13 0.0449(18) 0.0320(17) 0.0333(18) -0.0013(14) -0.0053(14) -0.0208(15)
C14 0.058(2) 0.050(2) 0.041(2) 0.0012(17) -0.0188(17) -0.0300(18)
C15 0.073(3) 0.060(2) 0.0301(19) -0.0120(17) -0.0064(18) -0.038(2)
C16 0.064(2) 0.058(2) 0.035(2) -0.0229(17) 0.0041(17) -0.027(2)
C17 0.0434(19) 0.049(2) 0.043(2) -0.0178(17) 0.0016(15) -0.0219(16)
C18 0.0289(15) 0.0350(17) 0.0253(16) -0.0066(13) 0.0022(12) -0.0177(13)
C19 0.0303(15) 0.0320(16) 0.0332(17) -0.0045(14) -0.0097(13) -0.0176(13)
C20 0.0296(16) 0.0423(19) 0.045(2) -0.0139(16) -0.0042(14) -0.0166(15)
C21 0.0355(19) 0.054(3) 0.078(3) -0.031(2) -0.0045(18) -0.0146(18)
C22 0.044(2) 0.036(2) 0.117(4) -0.017(3) -0.014(2) -0.0120(18)
C23 0.057(2) 0.034(2) 0.095(3) 0.015(2) -0.031(2) -0.0266(19)
C24 0.0409(18) 0.041(2) 0.053(2) -0.0009(17) -0.0117(16) -0.0254(16)
C25 0.060(3) 0.098(3) 0.065(3) -0.001(2) -0.031(2) -0.037(2)
C26 0.051(2) 0.052(2) 0.073(3) -0.014(2) -0.0032(19) -0.0331(19)
C27 0.055(2) 0.073(3) 0.035(2) -0.0008(18) -0.0075(17) -0.023(2)
C28 0.086(3) 0.053(2) 0.052(2) 0.0069(19) -0.009(2) -0.041(2)
O1 0.0549(15) 0.0792(19) 0.0502(16) 0.0067(14) -0.0298(13) -0.0309(14)
O2 0.0378(12) 0.0529(15) 0.0549(15) 0.0009(12) -0.0105(11) -0.0292(11)
O3 0.0326(11) 0.0303(11) 0.0372(12) -0.0102(9) -0.0061(9) -0.0156(9)
Cl1 0.0425(6) 0.1285(11) 0.0795(8) -0.0615(8) 0.0020(5) -0.0163(6)
Cl2 0.0395(5) 0.0595(6) 0.0484(6) -0.0126(4) -0.0031(4) -0.0154(4)
Cl3 0.0469(5) 0.0804(7) 0.0360(5) -0.0064(5) 0.0115(4) -0.0142(5)
Cl4 0.0799(7) 0.0787(7) 0.0441(6) 0.0137(5) -0.0018(5) -0.0466(6)

loop_
_atom_type_symbol
_atom_type_description
_atom_type_scat_dispersion_real
_atom_type_scat_dispersion_imag
_atom_type_scat_source
C C 0.0033 0.0016 'International Tables Vol C Tables 4.2.6.8 and 6.1.1.4'
H H 0.0000 0.0000 'International Tables Vol C Tables 4.2.6.8 and 6.1.1.4'
O O 0.0106 0.0060 'International Tables Vol C Tables 4.2.6.8 and 6.1.1.4'
Cl Cl 0.1484 0.1585 'International Tables Vol C Tables 4.2.6.8 and 6.1.1.4'

loop_
_geom_angle_atom_site_label_1
_geom_angle_atom_site_label_2
_geom_angle_atom_site_label_3
_geom_angle
C6 C1 O1 116.3(3)
C6 C1 C2 119.5(3)
O1 C1 C2 124.2(3)
C3 C2 C1 119.5(3)
C3 C2 H2 120.3
C1 C2 H2 120.3
O2 C3 C2 124.0(3)
O2 C3 C4 113.3(3)
C2 C3 C4 122.7(3)
C5 C4 C3 116.7(3)
C5 C4 C18 126.6(2)
C3 C4 C18 116.7(3)
C4 C5 C6 120.3(3)
C4 C5 C9 132.4(3)
C6 C5 C9 107.2(3)
C1 C6 C5 121.0(3)
C1 C6 C7 129.5(3)
C5 C6 C7 109.5(3)
C8 C7 C6 102.4(3)
C8 C7 C27 113.6(3)
C6 C7 C27 112.4(3)
C8 C7 H7 109.4
C6 C7 H7 109.4
C27 C7 H7 109.4
C9 C8 C28 127.1(3)
C9 C8 C7 111.4(3)
C28 C8 C7 121.5(3)
C8 C9 C5 109.0(3)
C8 C9 C10 125.2(3)
C5 C9 C10 125.5(3)
C9 C10 C11 110.4(2)
C9 C10 H10A 109.6
C11 C10 H10A 109.6
C9 C10 H10B 109.6
C11 C10 H10B 109.6
H10A C10 H10B 108.1
O3 C11 C10 107.3(2)
O3 C11 C12 111.0(2)
C10 C11 C12 115.2(2)
O3 C11 H11 107.7
C10 C11 H11 107.7
C12 C11 H11 107.7
C13 C12 C17 114.5(3)
C13 C12 C11 124.9(3)
C17 C12 C11 120.6(3)
C12 C13 C14 122.6(3)
C12 C13 Cl2 121.2(2)
C14 C13 Cl2 116.3(3)
C15 C14 C13 119.7(3)
C15 C14 H14 120.1
C13 C14 H14 120.1
C16 C15 C14 120.0(3)
C16 C15 H15 120.0
C14 C15 H15 120.0
C15 C16 C17 119.6(3)
C15 C16 H16 120.2
C17 C16 H16 120.2
C16 C17 C12 123.6(3)
C16 C17 Cl1 116.5(3)
C12 C17 Cl1 119.9(2)
O3 C18 C4 114.3(2)
O3 C18 C19 103.1(2)
C4 C18 C19 115.5(2)
O3 C18 H18 107.9
C4 C18 H18 107.9
C19 C18 H18 107.9
C24 C19 C20 114.7(3)
C24 C19 C18 121.2(3)
C20 C19 C18 124.0(3)
C21 C20 C19 123.1(3)
C21 C20 Cl3 115.9(3)
C19 C20 Cl3 121.0(2)
C22 C21 C20 119.6(4)
C22 C21 H21 120.2
C20 C21 H21 120.2
C23 C22 C21 120.6(4)
C23 C22 H22 119.7
C21 C22 H22 119.7
C22 C23 C24 119.3(4)
C22 C23 H23 120.4
C24 C23 H23 120.4
C19 C24 C23 122.7(3)
C19 C24 Cl4 120.9(3)
C23 C24 Cl4 116.4(3)
O1 C25 H25A 109.5
O1 C25 H25B 109.5
H25A C25 H25B 109.5
O1 C25 H25C 109.5
H25A C25 H25C 109.5
H25B C25 H25C 109.5
O2 C26 H26A 109.5
O2 C26 H26B 109.5
H26A C26 H26B 109.5
O2 C26 H26C 109.5
H26A C26 H26C 109.5
H26B C26 H26C 109.5
C7 C27 H27A 109.5
C7 C27 H27B 109.5
H27A C27 H27B 109.5
C7 C27 H27C 109.5
H27A C27 H27C 109.5
H27B C27 H27C 109.5
C8 C28 H28A 109.5
C8 C28 H28B 109.5
H28A C28 H28B 109.5
C8 C28 H28C 109.5
H28A C28 H28C 109.5
H28B C28 H28C 109.5
C1 O1 C25 118.3(3)
C3 O2 C26 119.3(3)
C11 O3 C18 113.4(2)

loop_
_geom_bond_atom_site_label_1
_geom_bond_atom_site_label_2
_geom_bond_distance
C1 C6 1.371(4)
C1 O1 1.372(4)
C1 C2 1.397(5)
C2 C3 1.378(5)
C2 H2 0.9300
C3 O2 1.377(4)
C3 C4 1.408(4)
C4 C5 1.402(4)
C4 C18 1.514(4)
C5 C6 1.408(4)
C5 C9 1.482(4)
C6 C7 1.505(5)
C7 C8 1.501(5)
C7 C27 1.532(5)
C7 H7 0.9800
C8 C9 1.348(5)
C8 C28 1.498(5)
C9 C10 1.506(4)
C10 C11 1.515(4)
C10 H10A 0.9700
C10 H10B 0.9700
C11 O3 1.433(3)
C11 C12 1.520(4)
C11 H11 0.9800
C12 C13 1.393(4)
C12 C17 1.401(4)
C13 C14 1.395(4)
C13 Cl2 1.733(3)
C14 C15 1.374(5)
C14 H14 0.9300
C15 C16 1.359(5)
C15 H15 0.9300
C16 C17 1.378(5)
C16 H16 0.9300
C17 Cl1 1.751(3)
C18 O3 1.434(3)
C18 C19 1.518(4)
C18 H18 0.9800
C19 C24 1.389(4)
C19 C20 1.401(4)
C20 C21 1.377(5)
C20 Cl3 1.741(4)
C21 C22 1.363(6)
C21 H21 0.9300
C22 C23 1.356(6)
C22 H22 0.9300
C23 C24 1.402(5)
C23 H23 0.9300
C24 Cl4 1.737(4)
C25 O1 1.423(4)
C25 H25A 0.9600
C25 H25B 0.9600
C25 H25C 0.9600
C26 O2 1.422(4)
C26 H26A 0.9600
C26 H26B 0.9600
C26 H26C 0.9600
C27 H27A 0.9600
C27 H27B 0.9600
C27 H27C 0.9600
C28 H28A 0.9600
C28 H28B 0.9600
C28 H28C 0.9600

loop_
_geom_torsion_atom_site_label_1
_geom_torsion_atom_site_label_2
_geom_torsion_atom_site_label_3
_geom_torsion_atom_site_label_4
_geom_torsion
C6 C1 C2 C3 3.0(5)
O1 C1 C2 C3 -177.8(3)
C1 C2 C3 O2 177.1(3)
C1 C2 C3 C4 -2.2(5)
O2 C3 C4 C5 178.2(2)
C2 C3 C4 C5 -2.4(4)
O2 C3 C4 C18 -3.7(4)
C2 C3 C4 C18 175.7(3)
C3 C4 C5 C6 6.2(4)
C18 C4 C5 C6 -171.7(3)
C3 C4 C5 C9 -175.3(3)
C18 C4 C5 C9 6.8(5)
O1 C1 C6 C5 -178.4(3)
C2 C1 C6 C5 0.8(5)
O1 C1 C6 C7 4.5(5)
C2 C1 C6 C7 -176.2(3)
C4 C5 C6 C1 -5.6(4)
C9 C5 C6 C1 175.6(3)
C4 C5 C6 C7 172.0(3)
C9 C5 C6 C7 -6.8(3)
C1 C6 C7 C8 -176.5(3)
C5 C6 C7 C8 6.2(3)
C1 C6 C7 C27 61.3(4)
C5 C6 C7 C27 -116.0(3)
C6 C7 C8 C9 -3.3(3)
C27 C7 C8 C9 118.2(3)
C6 C7 C8 C28 177.1(3)
C27 C7 C8 C28 -61.5(4)
C28 C8 C9 C5 178.9(3)
C7 C8 C9 C5 -0.7(4)
C28 C8 C9 C10 -7.3(5)
C7 C8 C9 C10 173.1(3)
C4 C5 C9 C8 -173.9(3)
C6 C5 C9 C8 4.7(3)
C4 C5 C9 C10 12.3(5)
C6 C5 C9 C10 -169.1(3)
C8 C9 C10 C11 -161.2(3)
C5 C9 C10 C11 11.6(4)
C9 C10 C11 O3 -71.4(3)
C9 C10 C11 C12 164.5(3)
O3 C11 C12 C13 -52.1(4)
C10 C11 C12 C13 70.0(4)
O3 C11 C12 C17 128.4(3)
C10 C11 C12 C17 -109.5(3)
C17 C12 C13 C14 -0.4(4)
C11 C12 C13 C14 -179.9(3)
C17 C12 C13 Cl2 178.9(2)
C11 C12 C13 Cl2 -0.7(4)
C12 C13 C14 C15 -0.4(5)
Cl2 C13 C14 C15 -179.7(3)
C13 C14 C15 C16 0.7(5)
C14 C15 C16 C17 -0.1(6)
C15 C16 C17 C12 -0.8(6)
C15 C16 C17 Cl1 178.6(3)
C13 C12 C17 C16 1.0(5)
C11 C12 C17 C16 -179.5(3)
C13 C12 C17 Cl1 -178.3(2)
C11 C12 C17 Cl1 1.2(4)
C5 C4 C18 O3 -0.8(4)
C3 C4 C18 O3 -178.7(2)
C5 C4 C18 C19 118.6(3)
C3 C4 C18 C19 -59.3(3)
O3 C18 C19 C24 -98.9(3)
C4 C18 C19 C24 135.8(3)
O3 C18 C19 C20 76.9(3)
C4 C18 C19 C20 -48.5(4)
C24 C19 C20 C21 1.2(4)
C18 C19 C20 C21 -174.8(3)
C24 C19 C20 Cl3 179.3(2)
C18 C19 C20 Cl3 3.3(4)
C19 C20 C21 C22 0.4(5)
Cl3 C20 C21 C22 -177.8(3)
C20 C21 C22 C23 -1.0(5)
C21 C22 C23 C24 0.0(6)
C20 C19 C24 C23 -2.3(4)
C18 C19 C24 C23 173.8(3)
C20 C19 C24 Cl4 177.5(2)
C18 C19 C24 Cl4 -6.3(4)
C22 C23 C24 C19 1.8(5)
C22 C23 C24 Cl4 -178.1(3)
C6 C1 O1 C25 -179.8(3)
C2 C1 O1 C25 1.0(5)
C2 C3 O2 C26 4.7(4)
C4 C3 O2 C26 -176.0(3)
C10 C11 O3 C18 108.1(3)
C12 C11 O3 C18 -125.3(2)
C4 C18 O3 C11 -56.1(3)
C19 C18 O3 C11 177.8(2)
